data_4345456
loop_
_publ_author_name
'Ponikiewski, \/L'
'Zi\'o\/lkowska, A'
'Pikies, J.'

_publ_section_title
;
 Reactions of Lithiated Diphosphanes R2P-P(SiMe3)Li (R = tBu and iPr) with
 [(Me)NacnacTiCl2&#x00B7;THF] and [(Me)NacnacTiCl3]. Formation and
 Structure of Titanium(III) and Titanium(IV) \b-Diketiminato Complexes
 Bearing the Side-on Phosphanylphosphido and Phosphanylphosphinidene
 Functionalities.
;
_journal_issue 3
_journal_name_full 'Inorganic chemistry'
_journal_page_first 1094
_journal_page_last 1103
_journal_paper_doi 10.1021/acs.inorgchem.6b01929
_journal_volume 56
_journal_year 2017
_chemical_absolute_configuration unk
_chemical_formula_moiety 'C38 H64 Cl N2 P2 Si Ti'
_chemical_formula_sum 'C38 H64 Cl N2 P2 Si Ti'
_chemical_formula_weight 722.29
_chemical_name_systematic
;
 ?
;
_space_group_IT_number 14
_symmetry_cell_setting monoclinic
_symmetry_Int_Tables_number 14
_symmetry_space_group_name_Hall '-P 2yn'
_symmetry_space_group_name_H-M 'P 1 21/n 1'
_atom_sites_solution_hydrogens geom
_atom_sites_solution_primary direct
_atom_sites_solution_secondary difmap
_audit_conform_dict_location ftp://ftp.iucr.org/pub/cif_core.dic
_audit_conform_dict_name cif_core.dic
_audit_conform_dict_version 2.4
_audit_creation_date 2015-12-21
_audit_creation_method 'WinGX routine CIF_UPDATE'
_cell_angle_alpha 90
_cell_angle_beta 95.655(9)
_cell_angle_gamma 90
_cell_formula_units_Z 4
_cell_length_a 10.4471(12)
_cell_length_b 18.809(3)
_cell_length_c 20.693(2)
_cell_measurement_reflns_used 1580
_cell_measurement_temperature 120(2)
_cell_measurement_theta_max 27.83
_cell_measurement_theta_min 3.61
_cell_volume 4046.4(9)
_computing_cell_refinement 'STOE X-AREA'
_computing_data_collection 'STOE X-AREA'
_computing_data_reduction 'STOE X-RED'
_computing_structure_refinement 'SHELXL-97 (Sheldrick, 2008)'
_diffrn_ambient_temperature 120(2)
_diffrn_detector 'image plate (34 cm diameter)'
_diffrn_detector_area_resol_mean 6.67
_diffrn_measured_fraction_theta_full 0.981
_diffrn_measured_fraction_theta_max 0.981
_diffrn_measurement_device '2-circle goniometer'
_diffrn_measurement_device_type 'STOE IPDS 2T'
_diffrn_measurement_method 'rotation method'
_diffrn_radiation_monochromator graphite
_diffrn_radiation_type MoK\a
_diffrn_radiation_wavelength 0.71073
_diffrn_reflns_av_R_equivalents 0.0553
_diffrn_reflns_av_unetI/netI 0.0564
_diffrn_reflns_limit_h_max 10
_diffrn_reflns_limit_h_min -13
_diffrn_reflns_limit_k_max 21
_diffrn_reflns_limit_k_min -24
_diffrn_reflns_limit_l_max 27
_diffrn_reflns_limit_l_min -27
_diffrn_reflns_number 21434
_diffrn_reflns_theta_full 28
_diffrn_reflns_theta_max 28
_diffrn_reflns_theta_min 4.51
_diffrn_source 'GeniX Mo, 0.05 x 0.05 mm2 microfocus'
_exptl_absorpt_coefficient_mu 0.414
_exptl_absorpt_correction_T_max 0.9636
_exptl_absorpt_correction_T_min 0.8987
_exptl_absorpt_correction_type integration
_exptl_crystal_colour green
_exptl_crystal_density_diffrn 1.186
_exptl_crystal_density_method 'not measured'
_exptl_crystal_description block
_exptl_crystal_F_000 1556
_exptl_crystal_size_max 0.22
_exptl_crystal_size_mid 0.22
_exptl_crystal_size_min 0.2
_refine_diff_density_max 0.696
_refine_diff_density_min -0.865
_refine_diff_density_rms 0.082
_refine_ls_extinction_method none
_refine_ls_goodness_of_fit_ref 1.088
_refine_ls_hydrogen_treatment mixed
_refine_ls_matrix_type full
_refine_ls_number_parameters 435
_refine_ls_number_reflns 9588
_refine_ls_number_restraints 0
_refine_ls_restrained_S_all 1.088
_refine_ls_R_factor_all 0.0836
_refine_ls_R_factor_gt 0.0562
_refine_ls_shift/su_max 0.001
_refine_ls_shift/su_mean 0
_refine_ls_structure_factor_coef Fsqd
_refine_ls_weighting_details 'calc w=1/[\s^2^(Fo^2^)+(0.0923P)^2^+1.2216P] where P=(Fo^2^+2Fc^2^)/3'
_refine_ls_weighting_scheme calc
_refine_ls_wR_factor_gt 0.1462
_refine_ls_wR_factor_ref 0.1703
_reflns_number_gt 6743
_reflns_number_total 9588
_reflns_threshold_expression >2\s(I)
_cod_data_source_file ic6b01929_si_001.cif
_cod_data_source_block 1b
_cod_original_sg_symbol_H-M 'P 21/n'
_cod_database_code 4345456

loop_
_symmetry_equiv_pos_as_xyz
'x, y, z'
'-x+1/2, y+1/2, -z+1/2'
'-x, -y, -z'
'x-1/2, -y-1/2, z-1/2'

loop_
_atom_site_label
_atom_site_type_symbol
_atom_site_fract_x
_atom_site_fract_y
_atom_site_fract_z
_atom_site_U_iso_or_equiv
_atom_site_adp_type
_atom_site_occupancy
_atom_site_symmetry_multiplicity
_atom_site_calc_flag
_atom_site_refinement_flags
_atom_site_disorder_assembly
_atom_site_disorder_group
Ti1 Ti 0.61141(4) 0.35290(3) 0.252406(19) 0.02455(13) Uani 1 1 d . A .
Cl1 Cl 0.81832(6) 0.39343(4) 0.26404(3) 0.03365(17) Uani 1 1 d . . .
P1 P 0.51209(9) 0.23853(4) 0.27955(4) 0.0430(2) Uani 1 1 d . . .
P2 P 0.64308(7) 0.22731(4) 0.20842(3) 0.02854(16) Uani 1 1 d . A .
N1 N 0.5254(2) 0.41225(12) 0.17675(9) 0.0258(4) Uani 1 1 d . . .
N2 N 0.5188(2) 0.41584(12) 0.31732(9) 0.0261(4) Uani 1 1 d . . .
C1 C 0.5036(3) 0.38195(14) 0.11211(10) 0.0261(5) Uani 1 1 d . A .
C2 C 0.3868(3) 0.34598(15) 0.09545(11) 0.0288(5) Uani 1 1 d . . .
C3 C 0.3653(3) 0.31561(17) 0.03380(12) 0.0332(6) Uani 1 1 d . A .
H3 H 0.2869 0.2913 0.0219 0.04 Uiso 1 1 calc R . .
C4 C 0.4562(3) 0.32036(17) -0.01021(12) 0.0356(6) Uani 1 1 d . . .
H4 H 0.44 0.2997 -0.0521 0.043 Uiso 1 1 calc R A .
C5 C 0.5702(3) 0.35524(16) 0.00707(12) 0.0327(6) Uani 1 1 d . A .
H5 H 0.6327 0.3578 -0.0232 0.039 Uiso 1 1 calc R . .
C6 C 0.5966(3) 0.38712(15) 0.06814(11) 0.0289(5) Uani 1 1 d . . .
C7 C 0.2851(3) 0.34041(17) 0.14300(13) 0.0345(6) Uani 1 1 d . A .
H7 H 0.3311 0.3363 0.1876 0.041 Uiso 1 1 calc R . .
C8 C 0.2033(3) 0.4082(2) 0.14147(17) 0.0463(8) Uani 1 1 d . . .
H8A H 0.1388 0.4037 0.1725 0.069 Uiso 1 1 calc R A .
H8B H 0.1601 0.415 0.0977 0.069 Uiso 1 1 calc R . .
H8C H 0.2588 0.4491 0.1532 0.069 Uiso 1 1 calc R . .
C9 C 0.1995(3) 0.2751(2) 0.13189(15) 0.0461(8) Uani 1 1 d . . .
H9A H 0.1363 0.2744 0.1639 0.069 Uiso 1 1 calc R A .
H9B H 0.2525 0.2321 0.1366 0.069 Uiso 1 1 calc R . .
H9C H 0.1547 0.2768 0.088 0.069 Uiso 1 1 calc R . .
C10 C 0.7249(3) 0.42435(16) 0.08391(11) 0.0316(6) Uani 1 1 d . A .
H10 H 0.7239 0.4485 0.1269 0.038 Uiso 1 1 calc R . .
C11 C 0.7490(3) 0.48081(19) 0.03297(12) 0.0390(7) Uani 1 1 d . . .
H11A H 0.8324 0.5035 0.0447 0.059 Uiso 1 1 calc R A .
H11B H 0.6808 0.5168 0.0313 0.059 Uiso 1 1 calc R . .
H11C H 0.749 0.4582 -0.0097 0.059 Uiso 1 1 calc R . .
C12 C 0.8332(3) 0.37007(19) 0.08919(14) 0.0396(7) Uani 1 1 d . . .
H12A H 0.9157 0.3944 0.0994 0.059 Uiso 1 1 calc R A .
H12B H 0.834 0.3447 0.0478 0.059 Uiso 1 1 calc R . .
H12C H 0.82 0.336 0.1237 0.059 Uiso 1 1 calc R . .
C13 C 0.4905(3) 0.38844(15) 0.37990(11) 0.0279(5) Uani 1 1 d . A .
C14 C 0.5882(3) 0.38647(15) 0.43214(11) 0.0296(5) Uani 1 1 d . . .
C15 C 0.5565(3) 0.35587(17) 0.49043(12) 0.0356(6) Uani 1 1 d . A .
H15 H 0.6204 0.3531 0.5263 0.043 Uiso 1 1 calc R . .
C16 C 0.4368(3) 0.33010(18) 0.49672(12) 0.0388(7) Uani 1 1 d . . .
H16 H 0.4185 0.309 0.5365 0.047 Uiso 1 1 calc R A .
C17 C 0.3410(3) 0.33453(18) 0.44530(13) 0.0383(7) Uani 1 1 d . A .
H17 H 0.2573 0.3171 0.4506 0.046 Uiso 1 1 calc R . .
C18 C 0.3660(3) 0.36414(16) 0.38619(12) 0.0322(6) Uani 1 1 d . . .
C19 C 0.7209(3) 0.41603(17) 0.42867(11) 0.0330(6) Uani 1 1 d . A .
H19 H 0.7238 0.4378 0.3847 0.04 Uiso 1 1 calc R . .
C20 C 0.8219(3) 0.3574(2) 0.43611(14) 0.0432(7) Uani 1 1 d . . .
H20A H 0.9073 0.3781 0.4336 0.065 Uiso 1 1 calc R A .
H20B H 0.8042 0.3225 0.4012 0.065 Uiso 1 1 calc R . .
H20C H 0.8189 0.334 0.4782 0.065 Uiso 1 1 calc R . .
C21 C 0.7534(4) 0.4749(2) 0.47983(14) 0.0456(8) Uani 1 1 d . . .
H21A H 0.8406 0.4927 0.4761 0.068 Uiso 1 1 calc R A .
H21B H 0.7484 0.4554 0.5234 0.068 Uiso 1 1 calc R . .
H21C H 0.6918 0.514 0.4724 0.068 Uiso 1 1 calc R . .
C22 C 0.2570(3) 0.37325(18) 0.33199(12) 0.0349(6) Uani 1 1 d . A .
H22 H 0.2971 0.3831 0.291 0.042 Uiso 1 1 calc R . .
C23 C 0.1742(4) 0.4379(2) 0.34542(17) 0.0519(8) Uani 1 1 d . . .
H23A H 0.2293 0.4798 0.3529 0.078 Uiso 1 1 calc R A .
H23B H 0.1293 0.4288 0.384 0.078 Uiso 1 1 calc R . .
H23C H 0.111 0.4464 0.308 0.078 Uiso 1 1 calc R . .
C24 C 0.1721(4) 0.3085(2) 0.32011(17) 0.0508(8) Uani 1 1 d . . .
H24A H 0.105 0.3184 0.2848 0.076 Uiso 1 1 calc R A .
H24B H 0.1321 0.297 0.3597 0.076 Uiso 1 1 calc R . .
H24C H 0.2243 0.2682 0.3082 0.076 Uiso 1 1 calc R . .
C25 C 0.4769(3) 0.52888(16) 0.12451(12) 0.0340(6) Uani 1 1 d . . .
H25A H 0.48 0.5002 0.0851 0.051 Uiso 1 1 calc R A .
H25B H 0.5421 0.5664 0.1255 0.051 Uiso 1 1 calc R . .
H25C H 0.3915 0.5504 0.1246 0.051 Uiso 1 1 calc R . .
C26 C 0.5034(2) 0.48180(15) 0.18378(11) 0.0265(5) Uani 1 1 d . A .
C27 C 0.5023(3) 0.51578(15) 0.24382(12) 0.0294(5) Uani 1 1 d . . .
C28 C 0.5016(3) 0.48458(15) 0.30583(11) 0.0289(5) Uani 1 1 d . A .
C29 C 0.4795(3) 0.53608(16) 0.36003(12) 0.0359(6) Uani 1 1 d . . .
H29A H 0.4803 0.5101 0.4011 0.054 Uiso 1 1 calc R A .
H29B H 0.3961 0.5595 0.3503 0.054 Uiso 1 1 calc R . .
H29C H 0.5479 0.5719 0.3637 0.054 Uiso 1 1 calc R . .
C33 C 0.7965(3) 0.18005(16) 0.23497(11) 0.0310(6) Uani 1 1 d . . .
H33 H 0.7851 0.128 0.2262 0.037 Uiso 1 1 calc R A .
C34 C 0.8365(3) 0.19118(19) 0.30732(12) 0.0397(7) Uani 1 1 d . A .
H34A H 0.7687 0.1734 0.3326 0.06 Uiso 1 1 calc R . .
H34B H 0.85 0.242 0.316 0.06 Uiso 1 1 calc R . .
H34C H 0.9166 0.1653 0.3198 0.06 Uiso 1 1 calc R . .
C35 C 0.9035(3) 0.20823(17) 0.19705(13) 0.0351(6) Uani 1 1 d . A .
H35A H 0.8798 0.2014 0.1505 0.053 Uiso 1 1 calc R . .
H35B H 0.9834 0.1824 0.2102 0.053 Uiso 1 1 calc R . .
H35C H 0.9163 0.259 0.2061 0.053 Uiso 1 1 calc R . .
C36 C 0.5653(3) 0.18091(17) 0.13508(12) 0.0343(6) Uani 1 1 d . . .
H36 H 0.4894 0.2108 0.1193 0.041 Uiso 1 1 calc R A .
C37 C 0.6492(3) 0.17800(19) 0.07936(12) 0.0405(7) Uani 1 1 d . A .
H37A H 0.6823 0.2256 0.0715 0.061 Uiso 1 1 calc R . .
H37B H 0.5981 0.161 0.0401 0.061 Uiso 1 1 calc R . .
H37C H 0.7213 0.1455 0.0905 0.061 Uiso 1 1 calc R . .
C38 C 0.5118(4) 0.1079(2) 0.14745(15) 0.0554(10) Uani 1 1 d . A .
H38A H 0.4575 0.1106 0.1834 0.083 Uiso 1 1 calc R . .
H38B H 0.5829 0.0748 0.1588 0.083 Uiso 1 1 calc R . .
H38C H 0.4605 0.0911 0.1082 0.083 Uiso 1 1 calc R . .
Si1 Si 0.4905(3) 0.14625(16) 0.34468(12) 0.0309(5) Uani 0.719(7) 1 d P A 1
C30 C 0.5574(7) 0.0611(5) 0.3157(3) 0.0385(15) Uani 0.719(7) 1 d P A 1
H30A H 0.5171 0.0503 0.272 0.058 Uiso 0.719(7) 1 calc PR A 1
H30B H 0.5397 0.0226 0.3454 0.058 Uiso 0.719(7) 1 calc PR A 1
H30C H 0.6506 0.0659 0.3145 0.058 Uiso 0.719(7) 1 calc PR A 1
C31 C 0.3172(5) 0.1302(3) 0.3528(3) 0.0607(17) Uani 0.719(7) 1 d P A 1
H31A H 0.2785 0.1734 0.3688 0.091 Uiso 0.719(7) 1 calc PR A 1
H31B H 0.3085 0.0912 0.3835 0.091 Uiso 0.719(7) 1 calc PR A 1
H31C H 0.2732 0.1174 0.3104 0.091 Uiso 0.719(7) 1 calc PR A 1
C32 C 0.5675(6) 0.1666(3) 0.42788(18) 0.0484(14) Uani 0.719(7) 1 d P A 1
H32A H 0.5327 0.2113 0.4431 0.073 Uiso 0.719(7) 1 calc PR A 1
H32B H 0.6607 0.1712 0.4267 0.073 Uiso 0.719(7) 1 calc PR A 1
H32C H 0.5494 0.128 0.4575 0.073 Uiso 0.719(7) 1 calc PR A 1
Si1A Si 0.4619(8) 0.1362(4) 0.3271(4) 0.0366(14) Uani 0.281(7) 1 d P A 2
C30A C 0.585(4) 0.066(2) 0.3196(17) 0.075(4) Uani 0.281(7) 1 d P A 2
H30D H 0.668 0.0824 0.3405 0.112 Uiso 0.281(7) 1 calc PR A 2
H30E H 0.5925 0.0568 0.2735 0.112 Uiso 0.281(7) 1 calc PR A 2
H30F H 0.559 0.0226 0.3406 0.112 Uiso 0.281(7) 1 calc PR A 2
C31A C 0.3084(18) 0.1120(9) 0.2834(9) 0.075(4) Uani 0.281(7) 1 d P A 2
H31D H 0.3198 0.1043 0.2374 0.112 Uiso 0.281(7) 1 calc PR A 2
H31E H 0.2462 0.1503 0.2873 0.112 Uiso 0.281(7) 1 calc PR A 2
H31F H 0.2765 0.0682 0.3019 0.112 Uiso 0.281(7) 1 calc PR A 2
C32A C 0.4420(19) 0.1522(9) 0.4133(9) 0.075(4) Uani 0.281(7) 1 d P A 2
H32D H 0.5248 0.1661 0.4361 0.112 Uiso 0.281(7) 1 calc PR A 2
H32E H 0.4114 0.1087 0.4327 0.112 Uiso 0.281(7) 1 calc PR A 2
H32F H 0.3793 0.1904 0.4168 0.112 Uiso 0.281(7) 1 calc PR A 2
H27 H 0.493(3) 0.5651(18) 0.2420(13) 0.025(7) Uiso 1 1 d . . .

loop_
_atom_site_aniso_label
_atom_site_aniso_U_11
_atom_site_aniso_U_22
_atom_site_aniso_U_33
_atom_site_aniso_U_23
_atom_site_aniso_U_13
_atom_site_aniso_U_12
Ti1 0.0261(2) 0.0282(3) 0.0202(2) 0.00111(15) 0.00640(15) 0.00046(19)
Cl1 0.0276(3) 0.0420(4) 0.0318(3) 0.0003(3) 0.0050(2) -0.0034(3)
P1 0.0605(5) 0.0296(4) 0.0449(4) 0.0037(3) 0.0345(4) 0.0025(4)
P2 0.0328(4) 0.0298(4) 0.0246(3) -0.0003(2) 0.0110(2) 0.0008(3)
N1 0.0281(11) 0.0296(12) 0.0202(8) 0.0004(8) 0.0043(7) -0.0012(9)
N2 0.0288(11) 0.0297(12) 0.0206(9) 0.0009(8) 0.0065(7) 0.0000(9)
C1 0.0317(13) 0.0267(13) 0.0199(10) 0.0005(9) 0.0023(9) 0.0016(11)
C2 0.0300(13) 0.0299(14) 0.0265(11) 0.0014(9) 0.0024(9) -0.0037(11)
C3 0.0340(14) 0.0385(16) 0.0268(11) -0.0021(10) 0.0004(10) -0.0061(13)
C4 0.0437(17) 0.0379(16) 0.0248(11) -0.0037(10) 0.0023(10) -0.0058(13)
C5 0.0368(15) 0.0399(16) 0.0221(11) -0.0001(10) 0.0066(9) -0.0024(13)
C6 0.0316(14) 0.0329(14) 0.0224(10) 0.0027(9) 0.0031(9) -0.0024(12)
C7 0.0301(14) 0.0433(17) 0.0310(12) -0.0029(11) 0.0070(10) -0.0053(13)
C8 0.0338(16) 0.051(2) 0.0552(18) -0.0076(15) 0.0089(13) 0.0010(15)
C9 0.0426(18) 0.053(2) 0.0455(16) -0.0041(14) 0.0164(13) -0.0146(16)
C10 0.0322(14) 0.0399(16) 0.0233(10) 0.0016(10) 0.0070(9) -0.0030(12)
C11 0.0411(16) 0.0487(19) 0.0279(12) 0.0047(11) 0.0070(11) -0.0106(14)
C12 0.0337(15) 0.051(2) 0.0351(13) 0.0023(12) 0.0056(11) 0.0003(14)
C13 0.0348(14) 0.0271(13) 0.0231(10) -0.0018(9) 0.0090(9) 0.0037(11)
C14 0.0364(14) 0.0313(14) 0.0218(10) -0.0020(9) 0.0070(9) 0.0029(12)
C15 0.0455(17) 0.0399(16) 0.0222(11) 0.0007(10) 0.0073(10) 0.0053(14)
C16 0.0523(18) 0.0425(17) 0.0243(11) 0.0038(11) 0.0173(11) 0.0011(15)
C17 0.0399(16) 0.0445(18) 0.0335(13) -0.0023(12) 0.0186(11) -0.0016(14)
C18 0.0355(15) 0.0359(15) 0.0272(11) -0.0036(10) 0.0139(10) 0.0031(12)
C19 0.0375(15) 0.0386(16) 0.0229(11) -0.0003(10) 0.0032(10) 0.0000(13)
C20 0.0391(17) 0.057(2) 0.0346(13) 0.0037(13) 0.0062(11) 0.0060(16)
C21 0.055(2) 0.0444(19) 0.0361(14) -0.0031(13) -0.0031(13) -0.0056(16)
C22 0.0291(14) 0.0466(18) 0.0300(12) -0.0023(11) 0.0078(10) -0.0013(13)
C23 0.046(2) 0.050(2) 0.0586(19) -0.0067(16) -0.0039(15) 0.0057(17)
C24 0.0457(19) 0.050(2) 0.0575(19) -0.0079(16) 0.0073(15) -0.0042(17)
C25 0.0429(16) 0.0330(15) 0.0257(11) 0.0030(10) 0.0016(10) 0.0016(13)
C26 0.0261(12) 0.0297(14) 0.0240(10) 0.0028(9) 0.0041(9) -0.0032(11)
C27 0.0351(15) 0.0259(14) 0.0275(11) -0.0001(10) 0.0039(10) -0.0012(11)
C28 0.0300(13) 0.0314(14) 0.0262(11) -0.0020(10) 0.0066(9) -0.0009(11)
C29 0.0487(18) 0.0323(15) 0.0278(12) -0.0021(10) 0.0090(11) 0.0021(13)
C33 0.0385(15) 0.0305(14) 0.0249(11) 0.0007(10) 0.0075(10) 0.0020(12)
C34 0.0449(17) 0.0477(19) 0.0267(12) 0.0000(11) 0.0051(11) 0.0084(15)
C35 0.0326(14) 0.0394(16) 0.0345(13) 0.0007(11) 0.0094(10) 0.0030(13)
C36 0.0361(15) 0.0369(16) 0.0314(12) -0.0036(11) 0.0102(10) 0.0007(13)
C37 0.0456(17) 0.0514(19) 0.0254(12) -0.0039(11) 0.0077(11) -0.0050(15)
C38 0.079(3) 0.052(2) 0.0364(15) -0.0060(14) 0.0136(15) -0.024(2)
Si1 0.0340(10) 0.0298(11) 0.0298(10) 0.0018(7) 0.0084(7) -0.0031(7)
C30 0.056(4) 0.029(3) 0.031(2) 0.0039(17) 0.011(2) 0.002(3)
C31 0.049(3) 0.057(4) 0.078(4) 0.027(3) 0.019(3) -0.009(3)
C32 0.076(4) 0.042(3) 0.0284(19) 0.0024(16) 0.0064(19) 0.011(2)
Si1A 0.044(4) 0.029(2) 0.040(3) -0.003(2) 0.023(2) -0.012(2)
C30A 0.081(8) 0.042(5) 0.107(9) 0.005(5) 0.039(6) -0.008(5)
C31A 0.081(8) 0.042(5) 0.107(9) 0.005(5) 0.039(6) -0.008(5)
C32A 0.081(8) 0.042(5) 0.107(9) 0.005(5) 0.039(6) -0.008(5)

loop_
_atom_type_symbol
_atom_type_description
_atom_type_scat_dispersion_real
_atom_type_scat_dispersion_imag
_atom_type_scat_source
C C 0.0033 0.0016 'International Tables Vol C Tables 4.2.6.8 and 6.1.1.4'
H H 0 0 'International Tables Vol C Tables 4.2.6.8 and 6.1.1.4'
N N 0.0061 0.0033 'International Tables Vol C Tables 4.2.6.8 and 6.1.1.4'
Si Si 0.0817 0.0704 'International Tables Vol C Tables 4.2.6.8 and 6.1.1.4'
P P 0.1023 0.0942 'International Tables Vol C Tables 4.2.6.8 and 6.1.1.4'
Cl Cl 0.1484 0.1585 'International Tables Vol C Tables 4.2.6.8 and 6.1.1.4'
Ti Ti 0.2776 0.4457 'International Tables Vol C Tables 4.2.6.8 and 6.1.1.4'

loop_
_exptl_crystal_face_index_h
_exptl_crystal_face_index_k
_exptl_crystal_face_index_l
_exptl_crystal_face_perp_dist
1 1 -4 0.029
-3 -3 23 0.064
11 11 4 0.188
-12 -12 -1 0.172
5 -12 0 0.032
-5 12 0 0.053

loop_
_geom_angle_atom_site_label_1
_geom_angle_atom_site_label_2
_geom_angle_atom_site_label_3
_geom_angle
N1 Ti1 N2 89.24(8)
N1 Ti1 Cl1 103.73(7)
N2 Ti1 Cl1 103.64(7)
N1 Ti1 P1 118.87(7)
N2 Ti1 P1 96.60(7)
Cl1 Ti1 P1 132.82(4)
N1 Ti1 P2 106.97(6)
N2 Ti1 P2 146.21(7)
Cl1 Ti1 P2 101.01(3)
P1 Ti1 P2 49.62(3)
P2 P1 Si1 117.06(9)
P2 P1 Si1A 114.45(19)
P2 P1 Ti1 67.35(3)
Si1 P1 Ti1 152.32(8)
Si1A P1 Ti1 164.6(2)
C36 P2 C33 108.01(13)
C36 P2 P1 110.64(10)
C33 P2 P1 115.97(8)
C36 P2 Ti1 131.17(10)
C33 P2 Ti1 118.10(9)
P1 P2 Ti1 63.03(3)
C26 N1 C1 118.1(2)
C26 N1 Ti1 120.97(16)
C1 N1 Ti1 120.38(17)
C28 N2 C13 118.1(2)
C28 N2 Ti1 119.96(16)
C13 N2 Ti1 121.24(17)
C6 C1 C2 121.0(2)
C6 C1 N1 121.1(2)
C2 C1 N1 117.9(2)
C3 C2 C1 118.6(2)
C3 C2 C7 120.2(2)
C1 C2 C7 121.2(2)
C4 C3 C2 121.1(3)
C4 C3 H3 119.4
C2 C3 H3 119.4
C5 C4 C3 119.5(2)
C5 C4 H4 120.2
C3 C4 H4 120.2
C4 C5 C6 121.8(2)
C4 C5 H5 119.1
C6 C5 H5 119.1
C1 C6 C5 118.0(2)
C1 C6 C10 123.2(2)
C5 C6 C10 118.8(2)
C2 C7 C9 113.3(2)
C2 C7 C8 110.7(3)
C9 C7 C8 110.5(3)
C2 C7 H7 107.4
C9 C7 H7 107.4
C8 C7 H7 107.4
C7 C8 H8A 109.5
C7 C8 H8B 109.5
H8A C8 H8B 109.5
C7 C8 H8C 109.5
H8A C8 H8C 109.5
H8B C8 H8C 109.5
C7 C9 H9A 109.5
C7 C9 H9B 109.5
H9A C9 H9B 109.5
C7 C9 H9C 109.5
H9A C9 H9C 109.5
H9B C9 H9C 109.5
C6 C10 C12 109.9(3)
C6 C10 C11 111.9(2)
C12 C10 C11 110.1(2)
C6 C10 H10 108.3
C12 C10 H10 108.3
C11 C10 H10 108.3
C10 C11 H11A 109.5
C10 C11 H11B 109.5
H11A C11 H11B 109.5
C10 C11 H11C 109.5
H11A C11 H11C 109.5
H11B C11 H11C 109.5
C10 C12 H12A 109.5
C10 C12 H12B 109.5
H12A C12 H12B 109.5
C10 C12 H12C 109.5
H12A C12 H12C 109.5
H12B C12 H12C 109.5
C18 C13 C14 122.0(2)
C18 C13 N2 118.2(2)
C14 C13 N2 119.8(2)
C15 C14 C13 117.1(3)
C15 C14 C19 119.3(2)
C13 C14 C19 123.7(2)
C16 C15 C14 121.6(3)
C16 C15 H15 119.2
C14 C15 H15 119.2
C15 C16 C17 120.3(2)
C15 C16 H16 119.8
C17 C16 H16 119.8
C16 C17 C18 120.9(3)
C16 C17 H17 119.5
C18 C17 H17 119.5
C17 C18 C13 118.0(3)
C17 C18 C22 119.9(3)
C13 C18 C22 121.9(2)
C14 C19 C20 111.1(3)
C14 C19 C21 111.9(2)
C20 C19 C21 110.3(3)
C14 C19 H19 107.8
C20 C19 H19 107.8
C21 C19 H19 107.8
C19 C20 H20A 109.5
C19 C20 H20B 109.5
H20A C20 H20B 109.5
C19 C20 H20C 109.5
H20A C20 H20C 109.5
H20B C20 H20C 109.5
C19 C21 H21A 109.5
C19 C21 H21B 109.5
H21A C21 H21B 109.5
C19 C21 H21C 109.5
H21A C21 H21C 109.5
H21B C21 H21C 109.5
C24 C22 C18 114.3(3)
C24 C22 C23 109.6(3)
C18 C22 C23 110.4(2)
C24 C22 H22 107.4
C18 C22 H22 107.4
C23 C22 H22 107.4
C22 C23 H23A 109.5
C22 C23 H23B 109.5
H23A C23 H23B 109.5
C22 C23 H23C 109.5
H23A C23 H23C 109.5
H23B C23 H23C 109.5
C22 C24 H24A 109.5
C22 C24 H24B 109.5
H24A C24 H24B 109.5
C22 C24 H24C 109.5
H24A C24 H24C 109.5
H24B C24 H24C 109.5
C26 C25 H25A 109.5
C26 C25 H25B 109.5
H25A C25 H25B 109.5
C26 C25 H25C 109.5
H25A C25 H25C 109.5
H25B C25 H25C 109.5
N1 C26 C27 124.1(2)
N1 C26 C25 120.2(2)
C27 C26 C25 115.8(2)
C26 C27 C28 128.2(3)
C26 C27 H27 115.4(16)
C28 C27 H27 116.1(17)
N2 C28 C27 123.8(2)
N2 C28 C29 121.3(2)
C27 C28 C29 114.9(3)
C28 C29 H29A 109.5
C28 C29 H29B 109.5
H29A C29 H29B 109.5
C28 C29 H29C 109.5
H29A C29 H29C 109.5
H29B C29 H29C 109.5
C35 C33 C34 108.3(2)
C35 C33 P2 109.58(19)
C34 C33 P2 111.51(19)
C35 C33 H33 109.2
C34 C33 H33 109.2
P2 C33 H33 109.2
C33 C34 H34A 109.5
C33 C34 H34B 109.5
H34A C34 H34B 109.5
C33 C34 H34C 109.5
H34A C34 H34C 109.5
H34B C34 H34C 109.5
C33 C35 H35A 109.5
C33 C35 H35B 109.5
H35A C35 H35B 109.5
C33 C35 H35C 109.5
H35A C35 H35C 109.5
H35B C35 H35C 109.5
C38 C36 C37 110.3(3)
C38 C36 P2 115.2(2)
C37 C36 P2 113.4(2)
C38 C36 H36 105.7
C37 C36 H36 105.7
P2 C36 H36 105.7
C36 C37 H37A 109.5
C36 C37 H37B 109.5
H37A C37 H37B 109.5
C36 C37 H37C 109.5
H37A C37 H37C 109.5
H37B C37 H37C 109.5
C36 C38 H38A 109.5
C36 C38 H38B 109.5
H38A C38 H38B 109.5
C36 C38 H38C 109.5
H38A C38 H38C 109.5
H38B C38 H38C 109.5
C32 Si1 C31 106.5(3)
C32 Si1 C30 109.3(3)
C31 Si1 C30 106.7(3)
C32 Si1 P1 109.8(2)
C31 Si1 P1 109.8(2)
C30 Si1 P1 114.3(3)
Si1 C30 H30A 109.5
Si1 C30 H30B 109.5
H30A C30 H30B 109.5
Si1 C30 H30C 109.5
H30A C30 H30C 109.5
H30B C30 H30C 109.5
Si1 C31 H31A 109.5
Si1 C31 H31B 109.5
H31A C31 H31B 109.5
Si1 C31 H31C 109.5
H31A C31 H31C 109.5
H31B C31 H31C 109.5
Si1 C32 H32A 109.5
Si1 C32 H32B 109.5
H32A C32 H32B 109.5
Si1 C32 H32C 109.5
H32A C32 H32C 109.5
H32B C32 H32C 109.5
C30A Si1A C31A 111.3(14)
C30A Si1A C32A 110.0(13)
C31A Si1A C32A 110.2(9)
C30A Si1A P1 112.2(12)
C31A Si1A P1 103.3(6)
C32A Si1A P1 109.7(6)
Si1A C30A H30D 109.5
Si1A C30A H30E 109.5
H30D C30A H30E 109.5
Si1A C30A H30F 109.5
H30D C30A H30F 109.5
H30E C30A H30F 109.5
Si1A C31A H31D 109.5
Si1A C31A H31E 109.5
H31D C31A H31E 109.5
Si1A C31A H31F 109.5
H31D C31A H31F 109.5
H31E C31A H31F 109.5
Si1A C32A H32D 109.5
Si1A C32A H32E 109.5
H32D C32A H32E 109.5
Si1A C32A H32F 109.5
H32D C32A H32F 109.5
H32E C32A H32F 109.5

loop_
_geom_bond_atom_site_label_1
_geom_bond_atom_site_label_2
_geom_bond_distance
Ti1 N1 2.056(2)
Ti1 N2 2.097(2)
Ti1 Cl1 2.2823(8)
Ti1 P1 2.4768(10)
Ti1 P2 2.5648(9)
P1 P2 2.1169(9)
P1 Si1 2.223(3)
P1 Si1A 2.246(7)
P2 C36 1.866(3)
P2 C33 1.868(3)
N1 C26 1.339(4)
N1 C1 1.451(3)
N2 C28 1.324(4)
N2 C13 1.451(3)
C1 C6 1.398(3)
C1 C2 1.408(4)
C2 C3 1.396(3)
C2 C7 1.521(4)
C3 C4 1.382(4)
C3 H3 0.95
C4 C5 1.376(4)
C4 H4 0.95
C5 C6 1.402(3)
C5 H5 0.95
C6 C10 1.519(4)
C7 C9 1.524(4)
C7 C8 1.533(5)
C7 H7 1
C8 H8A 0.98
C8 H8B 0.98
C8 H8C 0.98
C9 H9A 0.98
C9 H9B 0.98
C9 H9C 0.98
C10 C12 1.520(4)
C10 C11 1.534(4)
C10 H10 1
C11 H11A 0.98
C11 H11B 0.98
C11 H11C 0.98
C12 H12A 0.98
C12 H12B 0.98
C12 H12C 0.98
C13 C18 1.397(4)
C13 C14 1.412(4)
C14 C15 1.405(3)
C14 C19 1.503(4)
C15 C16 1.360(5)
C15 H15 0.95
C16 C17 1.389(4)
C16 H16 0.95
C17 C18 1.392(4)
C17 H17 0.95
C18 C22 1.528(4)
C19 C20 1.522(4)
C19 C21 1.547(4)
C19 H19 1
C20 H20A 0.98
C20 H20B 0.98
C20 H20C 0.98
C21 H21A 0.98
C21 H21B 0.98
C21 H21C 0.98
C22 C24 1.512(5)
C22 C23 1.533(5)
C22 H22 1
C23 H23A 0.98
C23 H23B 0.98
C23 H23C 0.98
C24 H24A 0.98
C24 H24B 0.98
C24 H24C 0.98
C25 C26 1.516(3)
C25 H25A 0.98
C25 H25B 0.98
C25 H25C 0.98
C26 C27 1.398(3)
C27 C28 1.412(3)
C27 H27 0.93(3)
C28 C29 1.517(4)
C29 H29A 0.98
C29 H29B 0.98
C29 H29C 0.98
C33 C35 1.523(4)
C33 C34 1.529(3)
C33 H33 1
C34 H34A 0.98
C34 H34B 0.98
C34 H34C 0.98
C35 H35A 0.98
C35 H35B 0.98
C35 H35C 0.98
C36 C38 1.513(5)
C36 C37 1.516(4)
C36 H36 1
C37 H37A 0.98
C37 H37B 0.98
C37 H37C 0.98
C38 H38A 0.98
C38 H38B 0.98
C38 H38C 0.98
Si1 C32 1.867(5)
Si1 C31 1.860(6)
Si1 C30 1.869(10)
C30 H30A 0.98
C30 H30B 0.98
C30 H30C 0.98
C31 H31A 0.98
C31 H31B 0.98
C31 H31C 0.98
C32 H32A 0.98
C32 H32B 0.98
C32 H32C 0.98
Si1A C30A 1.86(4)
Si1A C31A 1.82(2)
Si1A C32A 1.840(19)
C30A H30D 0.98
C30A H30E 0.98
C30A H30F 0.98
C31A H31D 0.98
C31A H31E 0.98
C31A H31F 0.98
C32A H32D 0.98
C32A H32E 0.98
C32A H32F 0.98

loop_
_geom_torsion_atom_site_label_1
_geom_torsion_atom_site_label_2
_geom_torsion_atom_site_label_3
_geom_torsion_atom_site_label_4
_geom_torsion
N1 Ti1 P1 P2 88.19(8)
N2 Ti1 P1 P2 -179.02(7)
Cl1 Ti1 P1 P2 -63.50(5)
N1 Ti1 P1 Si1 -166.40(19)
N2 Ti1 P1 Si1 -73.61(19)
Cl1 Ti1 P1 Si1 41.91(19)
P2 Ti1 P1 Si1 105.41(19)
N1 Ti1 P1 Si1A -171.8(7)
N2 Ti1 P1 Si1A -79.0(7)
Cl1 Ti1 P1 Si1A 36.5(7)
P2 Ti1 P1 Si1A 100.0(7)
Si1 P1 P2 C36 83.49(14)
Si1A P1 P2 C36 70.0(3)
Ti1 P1 P2 C36 -126.70(11)
Si1 P1 P2 C33 -39.94(14)
Si1A P1 P2 C33 -53.5(3)
Ti1 P1 P2 C33 109.87(11)
Si1 P1 P2 Ti1 -149.81(10)
Si1A P1 P2 Ti1 -163.3(3)
N1 Ti1 P2 C36 -19.17(14)
N2 Ti1 P2 C36 96.35(16)
Cl1 Ti1 P2 C36 -127.36(12)
P1 Ti1 P2 C36 94.61(13)
N1 Ti1 P2 C33 139.64(11)
N2 Ti1 P2 C33 -104.83(15)
Cl1 Ti1 P2 C33 31.45(10)
P1 Ti1 P2 C33 -106.57(10)
N1 Ti1 P2 P1 -113.78(7)
N2 Ti1 P2 P1 1.74(12)
Cl1 Ti1 P2 P1 138.03(4)
N2 Ti1 N1 C26 34.2(2)
Cl1 Ti1 N1 C26 -69.7(2)
P1 Ti1 N1 C26 131.29(18)
P2 Ti1 N1 C26 -175.96(18)
N2 Ti1 N1 C1 -154.48(19)
Cl1 Ti1 N1 C1 101.66(18)
P1 Ti1 N1 C1 -57.4(2)
P2 Ti1 N1 C1 -4.6(2)
N1 Ti1 N2 C28 -35.9(2)
Cl1 Ti1 N2 C28 68.1(2)
P1 Ti1 N2 C28 -154.9(2)
P2 Ti1 N2 C28 -156.20(16)
N1 Ti1 N2 C13 153.8(2)
Cl1 Ti1 N2 C13 -102.24(19)
P1 Ti1 N2 C13 34.8(2)
P2 Ti1 N2 C13 33.5(3)
C26 N1 C1 C6 82.2(3)
Ti1 N1 C1 C6 -89.4(3)
C26 N1 C1 C2 -99.0(3)
Ti1 N1 C1 C2 89.4(3)
C6 C1 C2 C3 -0.2(4)
N1 C1 C2 C3 -179.0(2)
C6 C1 C2 C7 -179.8(3)
N1 C1 C2 C7 1.4(4)
C1 C2 C3 C4 0.1(4)
C7 C2 C3 C4 179.7(3)
C2 C3 C4 C5 0.4(5)
C3 C4 C5 C6 -0.8(5)
C2 C1 C6 C5 -0.2(4)
N1 C1 C6 C5 178.6(2)
C2 C1 C6 C10 -179.1(3)
N1 C1 C6 C10 -0.3(4)
C4 C5 C6 C1 0.7(4)
C4 C5 C6 C10 179.7(3)
C3 C2 C7 C9 27.2(4)
C1 C2 C7 C9 -153.2(3)
C3 C2 C7 C8 -97.4(3)
C1 C2 C7 C8 82.1(3)
C1 C6 C10 C12 110.9(3)
C5 C6 C10 C12 -68.0(3)
C1 C6 C10 C11 -126.6(3)
C5 C6 C10 C11 54.5(4)
C28 N2 C13 C18 90.2(3)
Ti1 N2 C13 C18 -99.3(3)
C28 N2 C13 C14 -90.3(3)
Ti1 N2 C13 C14 80.2(3)
C18 C13 C14 C15 2.8(4)
N2 C13 C14 C15 -176.7(2)
C18 C13 C14 C19 -176.2(3)
N2 C13 C14 C19 4.3(4)
C13 C14 C15 C16 -0.9(4)
C19 C14 C15 C16 178.2(3)
C14 C15 C16 C17 -1.0(5)
C15 C16 C17 C18 1.1(5)
C16 C17 C18 C13 0.8(5)
C16 C17 C18 C22 -175.6(3)
C14 C13 C18 C17 -2.8(4)
N2 C13 C18 C17 176.7(3)
C14 C13 C18 C22 173.6(3)
N2 C13 C18 C22 -6.9(4)
C15 C14 C19 C20 65.3(3)
C13 C14 C19 C20 -115.8(3)
C15 C14 C19 C21 -58.5(4)
C13 C14 C19 C21 120.5(3)
C17 C18 C22 C24 -46.6(4)
C13 C18 C22 C24 137.1(3)
C17 C18 C22 C23 77.6(4)
C13 C18 C22 C23 -98.7(3)
C1 N1 C26 C27 170.4(2)
Ti1 N1 C26 C27 -18.1(4)
C1 N1 C26 C25 -9.3(4)
Ti1 N1 C26 C25 162.21(19)
N1 C26 C27 C28 -11.6(5)
C25 C26 C27 C28 168.1(3)
C13 N2 C28 C27 -167.9(3)
Ti1 N2 C28 C27 21.5(4)
C13 N2 C28 C29 12.3(4)
Ti1 N2 C28 C29 -158.4(2)
C26 C27 C28 N2 9.2(5)
C26 C27 C28 C29 -170.9(3)
C36 P2 C33 C35 85.1(2)
P1 P2 C33 C35 -150.12(16)
Ti1 P2 C33 C35 -78.29(19)
C36 P2 C33 C34 -155.1(2)
P1 P2 C33 C34 -30.3(2)
Ti1 P2 C33 C34 41.6(2)
C33 P2 C36 C38 70.1(3)
P1 P2 C36 C38 -57.8(3)
Ti1 P2 C36 C38 -129.5(2)
C33 P2 C36 C37 -58.2(3)
P1 P2 C36 C37 173.9(2)
Ti1 P2 C36 C37 102.2(2)
P2 P1 Si1 C32 108.0(2)
Si1A P1 Si1 C32 -171.1(14)
Ti1 P1 Si1 C32 15.5(3)
P2 P1 Si1 C31 -135.2(2)
Si1A P1 Si1 C31 -54.2(12)
Ti1 P1 Si1 C31 132.3(3)
P2 P1 Si1 C30 -15.3(3)
Si1A P1 Si1 C30 65.7(12)
Ti1 P1 Si1 C30 -107.7(3)
P2 P1 Si1A C30A 21.3(14)
Si1 P1 Si1A C30A -83.6(19)
Ti1 P1 Si1A C30A -72.0(15)
P2 P1 Si1A C31A -98.6(6)
Si1 P1 Si1A C31A 156.4(16)
Ti1 P1 Si1A C31A 168.0(7)
P2 P1 Si1A C32A 144.0(7)
Si1 P1 Si1A C32A 39.0(12)
Ti1 P1 Si1A C32A 50.6(12)
